data_4320611
loop_
_publ_author_name
'Zengquan Qin'
'Michael C. Jennings'
'Richard J. Puddephatt'

_publ_section_title
;
 Self-Assembly of Polymer and Sheet Structures from Palladium(II)
 Complexes by Hydrogen Bonding between Carboxamide Substituents
;
_journal_name_full 'Inorganic Chemistry'
_journal_page_first 6220
_journal_page_last 6228
_journal_paper_doi 10.1021/ic0106625
_journal_volume 40
_journal_year 2001
_chemical_formula_sum 'C46 H48 F6 N4 O9 P2 Pd S2'
_chemical_formula_weight 1147.34
_chemical_name_systematic
;
?
;
_space_group_IT_number 2
_symmetry_cell_setting triclinic
_symmetry_space_group_name_Hall '-P 1'
_symmetry_space_group_name_H-M 'P -1'
_atom_sites_solution_hydrogens geom
_atom_sites_solution_primary direct
_atom_sites_solution_secondary difmap
_audit_creation_method SHELXL
_cell_angle_alpha 81.14(3)
_cell_angle_beta 84.18(3)
_cell_angle_gamma 77.70(3)
_cell_formula_units_Z 2
_cell_length_a 13.444(3)
_cell_length_b 13.553(3)
_cell_length_c 14.578(3)
_cell_measurement_temperature 150(2)
_cell_volume 2557.8(10)
_computing_cell_refinement 'Nonius DENZO'
_computing_data_collection 'Nonius COLLECT'
_computing_data_reduction 'Nonius Denzo'
_computing_molecular_graphics 'Siemens SHELXTL 5.0'
_computing_publication_material 'Siemens SHELXTL 5.0'
_computing_structure_refinement 'SHELXL-93 (Sheldrick, 1993)'
_computing_structure_solution 'SHELXS-86 (Sheldrick, 1990)'
_diffrn_ambient_temperature 150(2)
_diffrn_measurement_device 'Nonius Kappa CCD'
_diffrn_measurement_method 'phi/omega scans'
_diffrn_radiation_monochromator graphite
_diffrn_radiation_source 'fine-focus sealed tube'
_diffrn_radiation_type MoK\a
_diffrn_radiation_wavelength 0.71073
_diffrn_reflns_av_R_equivalents 0.0630
_diffrn_reflns_av_sigmaI/netI 0.1027
_diffrn_reflns_limit_h_max 16
_diffrn_reflns_limit_h_min 0
_diffrn_reflns_limit_k_max 16
_diffrn_reflns_limit_k_min -16
_diffrn_reflns_limit_l_max 18
_diffrn_reflns_limit_l_min -18
_diffrn_reflns_number 21992
_diffrn_reflns_theta_max 26.40
_diffrn_reflns_theta_min 4.11
_exptl_absorpt_coefficient_mu 0.585
_exptl_crystal_colour white
_exptl_crystal_density_diffrn 1.490
_exptl_crystal_description 'thin plate'
_exptl_crystal_F_000 1172
_exptl_crystal_size_max 0.35
_exptl_crystal_size_mid 0.30
_exptl_crystal_size_min 0.08
_refine_diff_density_max 0.701
_refine_diff_density_min -0.688
_refine_diff_density_rms 0.097
_refine_ls_extinction_method none
_refine_ls_goodness_of_fit_all 0.951
_refine_ls_goodness_of_fit_obs 1.073
_refine_ls_matrix_type full
_refine_ls_number_parameters 637
_refine_ls_number_reflns 10021
_refine_ls_number_restraints 8
_refine_ls_restrained_S_all 0.951
_refine_ls_restrained_S_obs 1.073
_refine_ls_R_factor_all 0.1019
_refine_ls_R_factor_obs 0.0524
_refine_ls_shift/esd_max 0.094
_refine_ls_shift/esd_mean 0.001
_refine_ls_structure_factor_coef Fsqd
_refine_ls_weighting_details 'w=1/[\s^2^(Fo^2^)+(0.0743P)^2^+0.0000P] where P=(Fo^2^+2Fc^2^)/3'
_refine_ls_weighting_scheme calc
_refine_ls_wR_factor_all 0.1377
_refine_ls_wR_factor_obs 0.1208
_reflns_number_observed 6262
_reflns_number_total 10021
_reflns_observed_criterion >2sigma(I)
_cod_data_source_file ic0106625_2.cif
_cod_data_source_block complex4
_cod_depositor_comments
;
The following automatic conversions were performed:

'_symmetry_cell_setting' value 'Triclinic' changed to 'triclinic'
according to the built-in table from CIF Core dictionary named
'cif_core.dic' version 2.4.1 from 2010-06-29.

Automatic conversion script
Id: cif_fix_values 1646 2011-03-28 12:23:43Z adriana 

The following automatic conversions were performed:

'_refine_ls_weighting_scheme' value 'calc
w=1/[\s^2^(Fo^2^)+(0.0743P)^2^+0.0000P] where P=(Fo^2^+2Fc^2^)/3' was
changed to 'calc'. New tag '_refine_ls_weighting_details' was
created. The value of the new tag was set to
'w=1/[\s^2^(Fo^2^)+(0.0743P)^2^+0.0000P] where P=(Fo^2^+2Fc^2^)/3'.

Automatic conversion script
Id: cif_fix_values 3143 2015-03-26 13:38:13Z robertas 
;
_cod_original_cell_volume 2557.9(9)
_cod_database_code 4320611

loop_
_symmetry_equiv_pos_as_xyz
'x, y, z'
'-x, -y, -z'

loop_
_atom_site_aniso_label
_atom_site_aniso_U_11
_atom_site_aniso_U_22
_atom_site_aniso_U_33
_atom_site_aniso_U_23
_atom_site_aniso_U_13
_atom_site_aniso_U_12
Pd 0.0264(2) 0.0325(2) 0.0252(2) -0.00600(14) -0.00258(13) -0.00074(14)
P1 0.0295(7) 0.0420(7) 0.0260(6) -0.0050(5) -0.0041(5) -0.0032(5)
P2 0.0299(7) 0.0391(7) 0.0262(6) -0.0078(5) 0.0003(5) -0.0039(5)
N1 0.021(2) 0.043(2) 0.027(2) -0.010(2) -0.0039(15) -0.001(2)
C3 0.034(3) 0.046(3) 0.033(2) 0.001(2) -0.007(2) -0.003(2)
C4 0.035(3) 0.064(4) 0.032(2) 0.001(2) 0.006(2) -0.005(2)
C5 0.033(3) 0.079(4) 0.038(3) -0.024(3) 0.004(2) 0.000(3)
C6 0.025(3) 0.061(3) 0.045(3) -0.027(3) -0.006(2) 0.005(2)
C7 0.031(3) 0.040(3) 0.033(2) -0.010(2) -0.005(2) -0.003(2)
C8 0.037(3) 0.069(4) 0.054(3) -0.033(3) -0.011(3) 0.003(3)
O7 0.043(2) 0.088(3) 0.100(3) -0.060(3) 0.011(2) 0.002(2)
N3 0.063(3) 0.049(3) 0.064(3) -0.026(3) -0.012(2) 0.013(2)
C9 0.090(5) 0.055(4) 0.115(6) -0.041(4) -0.046(4) 0.023(3)
N2 0.026(2) 0.035(2) 0.021(2) -0.004(2) -0.0003(14) -0.004(2)
C13 0.036(3) 0.036(3) 0.032(2) 0.002(2) -0.009(2) -0.004(2)
C14 0.036(3) 0.050(3) 0.040(3) 0.003(2) -0.006(2) -0.006(2)
C15 0.025(2) 0.055(3) 0.035(2) -0.009(2) -0.003(2) -0.007(2)
C16 0.027(2) 0.041(3) 0.035(2) -0.015(2) 0.004(2) -0.005(2)
C17 0.027(2) 0.031(2) 0.036(2) -0.008(2) 0.000(2) 0.000(2)
C18 0.034(3) 0.056(3) 0.050(3) -0.018(3) 0.004(2) -0.010(3)
O8 0.036(2) 0.068(3) 0.118(4) -0.036(2) 0.011(2) -0.025(2)
N4 0.041(3) 0.053(3) 0.120(4) -0.045(3) -0.008(3) -0.008(2)
C19 0.087(6) 0.059(4) 0.209(10) -0.074(5) -0.040(6) -0.004(4)
C20 0.040(3) 0.074(4) 0.028(2) -0.002(2) -0.006(2) -0.002(3)
C21 0.039(3) 0.072(4) 0.026(2) -0.005(2) -0.003(2) -0.001(3)
C22 0.038(3) 0.054(3) 0.027(2) -0.002(2) -0.002(2) -0.009(2)
C31 0.037(3) 0.044(3) 0.041(3) -0.016(2) -0.004(2) -0.004(2)
C32 0.047(3) 0.050(3) 0.043(3) -0.014(2) -0.002(2) -0.012(2)
C33 0.079(5) 0.048(3) 0.069(4) -0.016(3) 0.007(3) -0.018(3)
C34 0.101(6) 0.061(4) 0.084(5) -0.038(4) -0.004(4) -0.033(4)
C35 0.103(6) 0.088(5) 0.092(5) -0.033(4) -0.045(4) -0.035(4)
C36 0.077(4) 0.063(4) 0.074(4) -0.019(3) -0.033(3) -0.013(3)
C41 0.029(3) 0.039(3) 0.045(3) -0.017(2) 0.004(2) -0.006(2)
C42 0.049(3) 0.040(3) 0.051(3) -0.013(3) 0.005(2) -0.006(2)
C43 0.064(4) 0.038(3) 0.077(4) -0.011(3) 0.005(3) -0.011(3)
C44 0.068(5) 0.047(4) 0.122(6) -0.044(4) 0.017(4) -0.007(3)
C45 0.112(6) 0.072(5) 0.078(5) -0.046(4) 0.024(4) -0.004(4)
C46 0.088(5) 0.066(4) 0.047(3) -0.019(3) 0.019(3) -0.006(3)
C51 0.026(2) 0.036(3) 0.028(2) 0.000(2) -0.007(2) -0.006(2)
C52 0.030(3) 0.035(3) 0.035(2) -0.002(2) -0.007(2) -0.003(2)
C53 0.029(3) 0.043(3) 0.042(3) 0.001(2) -0.002(2) -0.011(2)
C54 0.027(3) 0.046(3) 0.053(3) -0.008(2) -0.003(2) -0.001(2)
C55 0.038(3) 0.032(3) 0.055(3) -0.002(2) -0.005(2) -0.002(2)
C56 0.039(3) 0.040(3) 0.033(2) 0.002(2) -0.003(2) -0.011(2)
C61 0.039(3) 0.046(3) 0.026(2) -0.009(2) 0.004(2) -0.009(2)
C62 0.053(3) 0.050(3) 0.049(3) -0.004(3) -0.003(2) -0.017(3)
C63 0.075(5) 0.069(4) 0.053(3) -0.001(3) -0.008(3) -0.038(3)
C64 0.057(4) 0.103(5) 0.047(3) -0.008(3) -0.005(3) -0.043(4)
C65 0.040(3) 0.075(4) 0.053(3) -0.014(3) -0.005(3) -0.011(3)
C66 0.041(3) 0.049(3) 0.034(2) -0.011(2) 0.002(2) -0.008(2)
S1 0.0550(10) 0.0544(9) 0.0823(11) 0.0227(9) -0.0257(8) -0.0108(7)
O1 0.053(3) 0.126(4) 0.085(3) -0.028(3) -0.026(2) 0.002(3)
O2 0.086(4) 0.158(6) 0.225(7) -0.136(6) -0.034(4) 0.027(4)
O3 0.103(5) 0.224(7) 0.295(9) 0.215(8) -0.120(5) -0.101(5)
C1 0.075(5) 0.075(5) 0.095(5) 0.011(5) -0.021(4) -0.014(4)
F1 0.122(4) 0.192(6) 0.220(7) -0.118(5) -0.074(4) -0.003(4)
F2 0.161(5) 0.106(4) 0.239(7) 0.090(5) -0.067(5) -0.071(4)
F3 0.060(3) 0.095(3) 0.168(4) -0.026(3) 0.002(3) -0.029(2)
S2 0.0414(7) 0.0315(6) 0.0498(7) 0.0021(6) -0.0042(6) -0.0033(5)
O4 0.077(3) 0.030(2) 0.083(3) -0.002(2) 0.006(2) -0.014(2)
O5 0.037(2) 0.052(2) 0.097(3) 0.019(2) -0.016(2) -0.009(2)
O6 0.042(2) 0.051(2) 0.046(2) -0.004(2) -0.010(2) -0.001(2)
C2 0.091(5) 0.041(3) 0.049(3) -0.003(3) -0.009(3) -0.011(3)
F4 0.131(3) 0.040(2) 0.066(2) -0.011(2) -0.016(2) -0.019(2)
F5 0.101(3) 0.076(3) 0.074(2) -0.018(2) 0.040(2) -0.012(2)
F6 0.177(4) 0.068(2) 0.052(2) 0.012(2) -0.042(2) -0.025(3)
O70 0.159(6) 0.146(5) 0.047(3) -0.023(3) 0.026(3) 0.034(4)
C70 0.075(5) 0.097(6) 0.056(4) -0.008(4) -0.010(3) 0.013(4)
C71 0.148(10) 0.102(8) 0.266(15) -0.058(9) -0.056(10) 0.012(7)
C72 0.128(9) 0.164(10) 0.158(9) 0.050(8) 0.068(7) 0.020(7)

loop_
_atom_site_label
_atom_site_type_symbol
_atom_site_fract_x
_atom_site_fract_y
_atom_site_fract_z
_atom_site_U_iso_or_equiv
_atom_site_thermal_displace_type
_atom_site_occupancy
_atom_site_calc_flag
_atom_site_refinement_flags
_atom_site_disorder_group
Pd Pd 0.82919(3) 0.74744(3) -0.24676(2) 0.02851(12) Uani 1 d . .
P1 P 0.96332(9) 0.74108(9) -0.15990(7) 0.0329(3) Uani 1 d . .
P2 P 0.71643(9) 0.77381(9) -0.12105(7) 0.0320(3) Uani 1 d . .
N1 N 0.9315(3) 0.7224(3) -0.3639(2) 0.0304(8) Uani 1 d . .
C3 C 0.9605(3) 0.7975(4) -0.4257(3) 0.0386(11) Uani 1 d . .
H3A H 0.9290(3) 0.8663(4) -0.4202(3) 0.046 Uiso 1 calc R .
C4 C 1.0347(4) 0.7771(4) -0.4968(3) 0.0459(13) Uani 1 d . .
H4A H 1.0535(4) 0.8308(4) -0.5405(3) 0.055 Uiso 1 calc R .
C5 C 1.0809(4) 0.6770(4) -0.5030(3) 0.0508(14) Uani 1 d . .
H5A H 1.1332(4) 0.6617(4) -0.5506(3) 0.061 Uiso 1 calc R .
C6 C 1.0523(3) 0.5988(4) -0.4408(3) 0.0434(12) Uani 1 d . .
C7 C 0.9765(3) 0.6241(4) -0.3720(3) 0.0347(11) Uani 1 d . .
H7A H 0.9553(3) 0.5711(4) -0.3290(3) 0.042 Uiso 1 calc R .
C8 C 1.1059(4) 0.4888(5) -0.4454(4) 0.0522(14) Uani 1 d . .
O7 O 1.1723(3) 0.4698(3) -0.5093(3) 0.0753(13) Uani 1 d . .
N3 N 1.0801(4) 0.4170(3) -0.3800(3) 0.0596(13) Uani 1 d . .
H3B H 1.0294(4) 0.4337(3) -0.3385(3) 0.072 Uiso 1 calc R .
C9 C 1.1343(5) 0.3106(5) -0.3754(5) 0.086(2) Uani 1 d . .
H9A H 1.0929(17) 0.2665(6) -0.3366(29) 0.130 Uiso 1 calc R .
H9B H 1.1997(18) 0.3028(9) -0.3483(32) 0.130 Uiso 1 calc R .
H9C H 1.1464(34) 0.2913(12) -0.4383(6) 0.130 Uiso 1 calc R .
N2 N 0.7074(3) 0.7495(3) -0.3297(2) 0.0279(8) Uani 1 d . .
C13 C 0.6522(3) 0.8375(3) -0.3708(3) 0.0353(11) Uani 1 d . .
H13A H 0.6740(3) 0.8996(3) -0.3698(3) 0.042 Uiso 1 calc R .
C14 C 0.5656(4) 0.8397(4) -0.4137(3) 0.0434(12) Uani 1 d . .
H14A H 0.5281(4) 0.9027(4) -0.4419(3) 0.052 Uiso 1 calc R .
C15 C 0.5327(3) 0.7502(4) -0.4161(3) 0.0380(11) Uani 1 d . .
H15A H 0.4706(3) 0.7510(4) -0.4422(3) 0.046 Uiso 1 calc R .
C16 C 0.5932(3) 0.6590(3) -0.3791(3) 0.0341(11) Uani 1 d . .
C17 C 0.6791(3) 0.6621(3) -0.3360(3) 0.0322(10) Uani 1 d . .
H17A H 0.7197(3) 0.5998(3) -0.3098(3) 0.039 Uiso 1 calc R .
C18 C 0.5620(4) 0.5596(4) -0.3838(3) 0.0459(13) Uani 1 d . .
O8 O 0.4728(3) 0.5526(3) -0.3722(3) 0.0703(12) Uani 1 d . .
N4 N 0.6382(4) 0.4841(3) -0.4017(4) 0.0678(15) Uani 1 d . .
H4B H 0.7012(4) 0.4944(3) -0.4082(4) 0.081 Uiso 1 calc R .
C19 C 0.6194(6) 0.3829(5) -0.4107(7) 0.112(3) Uani 1 d . .
H19A H 0.6703(29) 0.3513(20) -0.4562(31) 0.168 Uiso 1 calc R .
H19B H 0.5509(19) 0.3903(7) -0.4318(41) 0.168 Uiso 1 calc R .
H19C H 0.6245(45) 0.3397(16) -0.3503(11) 0.168 Uiso 1 calc R .
C20 C 0.9499(4) 0.6850(4) -0.0391(3) 0.0490(14) Uani 1 d . .
H20A H 0.9471(4) 0.6123(4) -0.0373(3) 0.059 Uiso 1 calc R .
H20B H 1.0116(4) 0.6875(4) -0.0086(3) 0.059 Uiso 1 calc R .
C21 C 0.8558(4) 0.7359(4) 0.0178(3) 0.0472(13) Uani 1 d . .
H21A H 0.8644(4) 0.7136(4) 0.0849(3) 0.057 Uiso 1 calc R .
H21B H 0.8496(4) 0.8108(4) 0.0060(3) 0.057 Uiso 1 calc R .
C22 C 0.7587(4) 0.7086(4) -0.0078(3) 0.0402(12) Uani 1 d . .
H22A H 0.7035(4) 0.7262(4) 0.0408(3) 0.048 Uiso 1 calc R .
H22B H 0.7707(4) 0.6340(4) -0.0084(3) 0.048 Uiso 1 calc R .
C31 C 0.9929(4) 0.8659(4) -0.1586(3) 0.0399(11) Uani 1 d . .
C32 C 0.9470(4) 0.9507(4) -0.2179(3) 0.0457(12) Uani 1 d . .
H32A H 0.8997(4) 0.9440(4) -0.2596(3) 0.055 Uiso 1 calc R .
C33 C 0.9710(5) 1.0447(4) -0.2157(4) 0.064(2) Uani 1 d . .
H33A H 0.9388(5) 1.1024(4) -0.2555(4) 0.077 Uiso 1 calc R .
C34 C 1.0403(6) 1.0560(5) -0.1573(5) 0.077(2) Uani 1 d . .
H34A H 1.0555(6) 1.1211(5) -0.1562(5) 0.092 Uiso 1 calc R .
C35 C 1.0878(6) 0.9723(6) -0.1001(5) 0.087(2) Uani 1 d . .
H35A H 1.1369(6) 0.9793(6) -0.0603(5) 0.105 Uiso 1 calc R .
C36 C 1.0641(5) 0.8781(5) -0.1006(4) 0.068(2) Uani 1 d . .
H36A H 1.0969(5) 0.8208(5) -0.0607(4) 0.082 Uiso 1 calc R .
C41 C 0.6798(3) 0.9092(4) -0.1094(3) 0.0373(11) Uani 1 d . .
C42 C 0.6881(4) 0.9813(4) -0.1853(4) 0.0472(13) Uani 1 d . .
H42A H 0.7133(4) 0.9601(4) -0.2439(4) 0.057 Uiso 1 calc R .
C43 C 0.6605(4) 1.0845(4) -0.1781(4) 0.060(2) Uani 1 d . .
H43A H 0.6653(4) 1.1332(4) -0.2319(4) 0.072 Uiso 1 calc R .
C44 C 0.6265(5) 1.1166(5) -0.0939(6) 0.078(2) Uani 1 d . .
H44A H 0.6080(5) 1.1872(5) -0.0886(6) 0.093 Uiso 1 calc R .
C45 C 0.6194(6) 1.0448(5) -0.0169(5) 0.088(2) Uani 1 d . .
H45A H 0.5961(6) 1.0669(5) 0.0417(5) 0.105 Uiso 1 calc R .
C46 C 0.6456(5) 0.9404(5) -0.0224(4) 0.069(2) Uani 1 d . .
H46A H 0.6404(5) 0.8918(5) 0.0313(4) 0.083 Uiso 1 calc R .
C51 C 1.0808(3) 0.6635(3) -0.2041(3) 0.0298(10) Uani 1 d . .
C52 C 1.1486(3) 0.7082(3) -0.2681(3) 0.0340(11) Uani 1 d . .
H52A H 1.1349(3) 0.7799(3) -0.2864(3) 0.041 Uiso 1 calc R .
C53 C 1.2355(3) 0.6484(4) -0.3049(3) 0.0382(11) Uani 1 d . .
H53A H 1.2805(3) 0.6795(4) -0.3490(3) 0.046 Uiso 1 calc R .
C54 C 1.2579(4) 0.5441(4) -0.2784(3) 0.0428(12) Uani 1 d . .
H54A H 1.3182(4) 0.5036(4) -0.3035(3) 0.051 Uiso 1 calc R .
C55 C 1.1913(4) 0.4996(4) -0.2149(3) 0.0427(12) Uani 1 d . .
H55A H 1.2062(4) 0.4280(4) -0.1961(3) 0.051 Uiso 1 calc R .
C56 C 1.1029(4) 0.5583(3) -0.1784(3) 0.0374(11) Uani 1 d . .
H56A H 1.0572(4) 0.5265(3) -0.1357(3) 0.045 Uiso 1 calc R .
C61 C 0.5986(4) 0.7298(4) -0.1297(3) 0.0371(11) Uani 1 d . .
C62 C 0.5963(4) 0.6262(4) -0.1066(3) 0.0498(13) Uani 1 d . .
H62A H 0.6558(4) 0.5794(4) -0.0865(3) 0.060 Uiso 1 calc R .
C63 C 0.5089(5) 0.5919(5) -0.1128(4) 0.063(2) Uani 1 d . .
H63A H 0.5076(5) 0.5216(5) -0.0967(4) 0.075 Uiso 1 calc R .
C64 C 0.4226(5) 0.6599(5) -0.1425(4) 0.065(2) Uani 1 d . .
H64A H 0.3615(5) 0.6363(5) -0.1453(4) 0.078 Uiso 1 calc R .
C65 C 0.4247(4) 0.7609(5) -0.1678(4) 0.0557(15) Uani 1 d . .
H65A H 0.3658(4) 0.8070(5) -0.1902(4) 0.067 Uiso 1 calc R .
C66 C 0.5124(4) 0.7956(4) -0.1608(3) 0.0413(12) Uani 1 d . .
H66A H 0.5133(4) 0.8660(4) -0.1776(3) 0.050 Uiso 1 calc R .
S1 S 1.12456(12) 0.58087(12) 0.16354(12) 0.0659(5) Uani 1 d D .
O1 O 1.0263(3) 0.6418(4) 0.1734(3) 0.0880(15) Uani 1 d . .
O2 O 1.1453(4) 0.5438(5) 0.0755(5) 0.151(3) Uani 1 d . .
O3 O 1.1552(4) 0.5058(6) 0.2365(6) 0.216(5) Uani 1 d . .
C1 C 1.2117(6) 0.6645(6) 0.1584(6) 0.083(2) Uani 1 d D .
F1 F 1.1999(4) 0.7063(5) 0.2385(5) 0.168(3) Uani 1 d D .
F2 F 1.1908(4) 0.7433(4) 0.0964(5) 0.171(3) Uani 1 d D .
F3 F 1.3074(3) 0.6185(3) 0.1512(4) 0.1053(14) Uani 1 d D .
S2 S 0.73166(10) 1.08298(9) -0.46980(9) 0.0423(3) Uani 1 d D .
O4 O 0.7417(3) 1.1872(2) -0.4942(3) 0.0641(11) Uani 1 d . .
O5 O 0.6284(3) 1.0672(3) -0.4564(3) 0.0644(11) Uani 1 d . .
O6 O 0.7985(2) 1.0225(3) -0.4019(2) 0.0469(9) Uani 1 d . .
C2 C 0.7814(5) 1.0277(4) -0.5746(4) 0.061(2) Uani 1 d D .
F4 F 0.7754(3) 0.9299(2) -0.5669(2) 0.0776(11) Uani 1 d D .
F5 F 0.8804(3) 1.0321(3) -0.5940(2) 0.0868(12) Uani 1 d D .
F6 F 0.7328(4) 1.0766(3) -0.6485(2) 0.0990(14) Uani 1 d D .
O70 O 0.6673(5) 0.7840(5) 0.1931(3) 0.128(2) Uani 1 d . .
C70 C 0.6214(5) 0.8178(6) 0.2569(5) 0.081(2) Uani 1 d . .
C71 C 0.5976(8) 0.9248(7) 0.2740(10) 0.171(5) Uani 1 d . .
H71A H 0.6452(48) 0.9622(18) 0.2355(50) 0.256 Uiso 1 calc R .
H71B H 0.6040(72) 0.9277(8) 0.3399(16) 0.256 Uiso 1 calc R .
H71C H 0.5276(27) 0.9558(23) 0.2581(65) 0.256 Uiso 1 calc R .
C72 C 0.5789(8) 0.7517(8) 0.3345(7) 0.171(6) Uani 1 d . .
H72A H 0.5572(67) 0.6968(43) 0.3100(10) 0.256 Uiso 1 calc R .
H72B H 0.5202(48) 0.7922(17) 0.3664(44) 0.256 Uiso 1 calc R .
H72C H 0.6313(26) 0.7221(60) 0.3785(35) 0.256 Uiso 1 calc R .

loop_
_atom_type_symbol
_atom_type_description
_atom_type_scat_dispersion_real
_atom_type_scat_dispersion_imag
_atom_type_scat_source
C C 0.0033 0.0016 'International Tables Vol C Tables 4.2.6.8 and 6.1.1.4'
H H 0.0000 0.0000 'International Tables Vol C Tables 4.2.6.8 and 6.1.1.4'
N N 0.0061 0.0033 'International Tables Vol C Tables 4.2.6.8 and 6.1.1.4'
O O 0.0106 0.0060 'International Tables Vol C Tables 4.2.6.8 and 6.1.1.4'
F F 0.0171 0.0103 'International Tables Vol C Tables 4.2.6.8 and 6.1.1.4'
P P 0.1023 0.0942 'International Tables Vol C Tables 4.2.6.8 and 6.1.1.4'
S S 0.1246 0.1234 'International Tables Vol C Tables 4.2.6.8 and 6.1.1.4'
Pd Pd -0.9988 1.0072 'International Tables Vol C Tables 4.2.6.8 and 6.1.1.4'

loop_
_geom_angle_atom_site_label_1
_geom_angle_atom_site_label_2
_geom_angle_atom_site_label_3
_geom_angle
_geom_angle_site_symmetry_1
_geom_angle_site_symmetry_3
_geom_angle_publ_flag
N1 Pd N2 88.72(13) . . yes
N1 Pd P2 179.09(10) . . yes
N2 Pd P2 90.41(9) . . yes
N1 Pd P1 89.84(10) . . yes
N2 Pd P1 178.16(10) . . yes
P2 Pd P1 91.02(5) . . yes
C20 P1 C51 103.2(2) . . ?
C20 P1 C31 106.3(2) . . ?
C51 P1 C31 105.3(2) . . ?
C20 P1 Pd 115.8(2) . . ?
C51 P1 Pd 112.32(14) . . ?
C31 P1 Pd 112.9(2) . . ?
C41 P2 C61 106.8(2) . . ?
C41 P2 C22 106.2(2) . . ?
C61 P2 C22 103.1(2) . . ?
C41 P2 Pd 111.1(2) . . ?
C61 P2 Pd 112.24(15) . . ?
C22 P2 Pd 116.6(2) . . ?
C3 N1 C7 119.0(4) . . yes
C3 N1 Pd 124.0(3) . . yes
C7 N1 Pd 116.8(3) . . yes
N1 C3 C4 121.7(5) . . yes
C5 C4 C3 118.5(5) . . yes
C6 C5 C4 120.8(4) . . yes
C5 C6 C7 117.9(5) . . yes
C5 C6 C8 120.8(5) . . yes
C7 C6 C8 121.3(5) . . yes
N1 C7 C6 122.1(4) . . yes
O7 C8 N3 122.8(5) . . yes
O7 C8 C6 118.8(6) . . yes
N3 C8 C6 118.4(5) . . yes
C8 N3 C9 121.4(5) . . yes
C17 N2 C13 118.6(4) . . yes
C17 N2 Pd 119.3(3) . . yes
C13 N2 Pd 121.9(3) . . yes
N2 C13 C14 121.7(4) . . yes
C13 C14 C15 120.0(4) . . yes
C14 C15 C16 118.2(4) . . yes
C17 C16 C15 118.8(4) . . yes
C17 C16 C18 121.5(4) . . yes
C15 C16 C18 119.7(4) . . yes
N2 C17 C16 122.5(4) . . yes
O8 C18 N4 124.5(5) . . yes
O8 C18 C16 120.8(4) . . yes
N4 C18 C16 114.7(4) . . yes
C18 N4 C19 121.0(5) . . yes
C21 C20 P1 115.3(3) . . ?
C22 C21 C20 111.2(4) . . ?
C21 C22 P2 113.4(3) . . ?
C36 C31 C32 118.5(5) . . ?
C36 C31 P1 120.7(4) . . ?
C32 C31 P1 120.8(4) . . ?
C33 C32 C31 119.6(5) . . ?
C34 C33 C32 121.3(6) . . ?
C33 C34 C35 119.6(6) . . ?
C34 C35 C36 120.0(6) . . ?
C35 C36 C31 121.0(6) . . ?
C42 C41 C46 119.4(5) . . ?
C42 C41 P2 120.2(4) . . ?
C46 C41 P2 120.4(4) . . ?
C41 C42 C43 121.2(5) . . ?
C44 C43 C42 120.3(6) . . ?
C43 C44 C45 118.9(6) . . ?
C44 C45 C46 121.9(6) . . ?
C45 C46 C41 118.2(6) . . ?
C56 C51 C52 118.7(4) . . ?
C56 C51 P1 120.9(3) . . ?
C52 C51 P1 120.3(3) . . ?
C53 C52 C51 120.2(4) . . ?
C54 C53 C52 121.0(4) . . ?
C55 C54 C53 119.0(4) . . ?
C54 C55 C56 120.8(4) . . ?
C55 C56 C51 120.3(4) . . ?
C66 C61 C62 118.7(5) . . ?
C66 C61 P2 121.6(4) . . ?
C62 C61 P2 119.7(4) . . ?
C63 C62 C61 120.4(5) . . ?
C62 C63 C64 119.8(6) . . ?
C65 C64 C63 120.4(6) . . ?
C64 C65 C66 119.8(5) . . ?
C61 C66 C65 120.8(5) . . ?
O3 S1 O1 117.4(4) . . ?
O3 S1 O2 112.2(6) . . ?
O1 S1 O2 112.7(3) . . ?
O3 S1 C1 103.7(4) . . ?
O1 S1 C1 106.0(3) . . ?
O2 S1 C1 103.1(4) . . ?
F2 C1 F3 112.6(7) . . ?
F2 C1 F1 102.6(7) . . ?
F3 C1 F1 105.4(6) . . ?
F2 C1 S1 112.3(5) . . ?
F3 C1 S1 113.5(5) . . ?
F1 C1 S1 109.6(6) . . ?
O4 S2 O5 115.1(2) . . ?
O4 S2 O6 115.8(2) . . ?
O5 S2 O6 114.4(2) . . ?
O4 S2 C2 102.9(3) . . ?
O5 S2 C2 103.7(3) . . ?
O6 S2 C2 102.2(2) . . ?
F6 C2 F4 107.9(5) . . ?
F6 C2 F5 106.6(5) . . ?
F4 C2 F5 106.8(5) . . ?
F6 C2 S2 112.2(4) . . ?
F4 C2 S2 112.2(4) . . ?
F5 C2 S2 110.8(4) . . ?
O70 C70 C71 128.0(9) . . ?
O70 C70 C72 121.0(8) . . ?
C71 C70 C72 111.1(9) . . ?

loop_
_geom_bond_atom_site_label_1
_geom_bond_atom_site_label_2
_geom_bond_distance
_geom_bond_site_symmetry_2
_geom_bond_publ_flag
Pd N1 2.104(3) . yes
Pd N2 2.125(3) . yes
Pd P2 2.2786(14) . yes
Pd P1 2.2860(14) . yes
P1 C20 1.815(4) . ?
P1 C51 1.820(4) . ?
P1 C31 1.821(5) . ?
P2 C41 1.826(5) . ?
P2 C61 1.829(5) . ?
P2 C22 1.832(4) . ?
N1 C3 1.347(5) . yes
N1 C7 1.358(6) . yes
C3 C4 1.382(6) . yes
C4 C5 1.379(7) . yes
C5 C6 1.379(7) . yes
C6 C7 1.382(6) . yes
C6 C8 1.520(7) . yes
C8 O7 1.240(6) . yes
C8 N3 1.329(7) . yes
N3 C9 1.465(7) . yes
N2 C17 1.337(5) . yes
N2 C13 1.351(5) . yes
C13 C14 1.370(6) . yes
C14 C15 1.382(7) . yes
C15 C16 1.392(6) . yes
C16 C17 1.381(6) . yes
C16 C18 1.507(7) . yes
C18 O8 1.215(6) . yes
C18 N4 1.322(6) . yes
N4 C19 1.475(7) . yes
C20 C21 1.535(6) . ?
C21 C22 1.526(7) . ?
C31 C36 1.390(7) . ?
C31 C32 1.397(6) . ?
C32 C33 1.384(7) . ?
C33 C34 1.372(9) . ?
C34 C35 1.378(9) . ?
C35 C36 1.382(9) . ?
C41 C42 1.372(6) . ?
C41 C46 1.400(7) . ?
C42 C43 1.386(7) . ?
C43 C44 1.369(8) . ?
C44 C45 1.378(9) . ?
C45 C46 1.396(9) . ?
C51 C56 1.393(6) . ?
C51 C52 1.399(6) . ?
C52 C53 1.383(6) . ?
C53 C54 1.383(6) . ?
C54 C55 1.383(6) . ?
C55 C56 1.389(6) . ?
C61 C66 1.373(6) . ?
C61 C62 1.398(7) . ?
C62 C63 1.368(8) . ?
C63 C64 1.380(8) . ?
C64 C65 1.368(8) . ?
C65 C66 1.378(7) . ?
S1 O3 1.383(5) . ?
S1 O1 1.408(4) . ?
S1 O2 1.429(6) . ?
S1 C1 1.784(8) . ?
C1 F2 1.289(7) . ?
C1 F3 1.307(7) . ?
C1 F1 1.356(9) . ?
S2 O4 1.434(3) . ?
S2 O5 1.438(4) . ?
S2 O6 1.441(3) . ?
S2 C2 1.810(6) . ?
C2 F6 1.328(6) . ?
C2 F4 1.331(6) . ?
C2 F5 1.345(7) . ?
O70 C70 1.162(7) . ?
C70 C71 1.472(11) . ?
C70 C72 1.478(10) . ?
